data_7718195
loop_
_publ_author_name
'Zinke, Julian'
'Bruhn, Clemens'
'Demeshko, Serhiy'
'Siemeling, Ulrich'

_publ_section_title
;
 The &#x201C;pogo stick&#x201D; complex [FeCp*{N(SiMe3)2}]: spin state
 properties, adduct formation with Lewis bases, and reactivity towards
 weakly Br\/onsted acidic protonated NHCs
;
_journal_issue 14
_journal_name_full 'Dalton Transactions'
_journal_page_first 5812
_journal_page_last 5828
_journal_paper_doi 10.1039/D5DT00300H
_journal_volume 54
_journal_year 2025
_chemical_formula_moiety 'C37 H51 Cl Fe N2, 0.5(C6 H6)'
_chemical_formula_sum 'C40 H54 Cl Fe N2'
_chemical_formula_weight 654.15
_space_group_crystal_system monoclinic
_space_group_IT_number 14
_space_group_name_Hall '-P 2yn'
_space_group_name_H-M_alt 'P 1 21/n 1'
_atom_sites_solution_hydrogens geom
_atom_sites_solution_primary dual
_audit_creation_date 2024-08-07
_audit_creation_method
;
Olex2 1.5
(compiled 2024.02.16 svn.r378c4104 for OlexSys, GUI svn.r6928)
;
_audit_update_record
;
2025-02-25 deposited with the CCDC.	2025-03-03 downloaded from the CCDC.
;
_cell_angle_alpha 90
_cell_angle_beta 102.915(2)
_cell_angle_gamma 90
_cell_formula_units_Z 4
_cell_length_a 11.6577(3)
_cell_length_b 20.9198(4)
_cell_length_c 15.6499(4)
_cell_measurement_reflns_used 31896
_cell_measurement_temperature 100
_cell_measurement_theta_max 70.38
_cell_measurement_theta_min 3.59
_cell_volume 3720.10(16)
_computing_cell_refinement
;
X-Area Recipe 1.33.0.0 (STOE, 2015)
;
_computing_data_collection
;
X-Area Pilatus3_SV 1.31.150.0 (STOE, 2018)
;
_computing_data_reduction
;
X-Area Integrate 1.73.1.0 (STOE, 2018)
X-Area LANA 1.73.2.0 (STOE, 2018)
;
_computing_molecular_graphics 'Olex2 1.5 (Dolomanov et al., 2009)'
_computing_publication_material
;
STOE & Cie GmbH, X-Area, software package for collecting single-crystal or
multi-domain crystal data on STOE area-detector diffractometers, for image 
processing, for the correction and scaling of reflection intensities and 
for outlier rejection, version 1.83, Darmstadt 2018
;
_computing_structure_refinement 'SHELXL 2019/3 (Sheldrick, 2015)'
_computing_structure_solution 'SHELXT  (Sheldrick, 2015)'
_diffrn_ambient_temperature 100
_diffrn_detector Pilatus200K
_diffrn_detector_area_resol_mean 5.81
_diffrn_detector_type 'DECTRIS PILATUS 200K'
_diffrn_measured_fraction_theta_full 0.995
_diffrn_measured_fraction_theta_max 0.992
_diffrn_measurement_details
;
 1524 frames, detector distance = 40 mm
;
_diffrn_measurement_device 'Eulerian 4-circle diffractometer'
_diffrn_measurement_device_type 'STOE STADIVARI'
_diffrn_measurement_method 'rotation method, \w scans'
_diffrn_radiation_collimation '1.2 mm, 0.6 diameter'
_diffrn_radiation_monochromator 'Graded multilayer mirror'
_diffrn_radiation_polarisn_norm 0
_diffrn_radiation_probe x-ray
_diffrn_radiation_type 'Cu K\a'
_diffrn_radiation_wavelength 1.54186
_diffrn_reflns_av_R_equivalents 0.0380
_diffrn_reflns_av_unetI/netI 0.0329
_diffrn_reflns_Laue_measured_fraction_full 0.995
_diffrn_reflns_Laue_measured_fraction_max 0.992
_diffrn_reflns_limit_h_max 13
_diffrn_reflns_limit_h_min -14
_diffrn_reflns_limit_k_max 25
_diffrn_reflns_limit_k_min -17
_diffrn_reflns_limit_l_max 14
_diffrn_reflns_limit_l_min -18
_diffrn_reflns_number 25425
_diffrn_reflns_point_group_measured_fraction_full 0.995
_diffrn_reflns_point_group_measured_fraction_max 0.992
_diffrn_reflns_theta_full 67.686
_diffrn_reflns_theta_max 68.976
_diffrn_reflns_theta_min 3.586
_diffrn_source Cu-Genix
_diffrn_source_current 0.600
_diffrn_source_power 0.030
_diffrn_source_voltage 50
_exptl_absorpt_coefficient_mu 4.109
_exptl_absorpt_correction_T_max 0.7612
_exptl_absorpt_correction_T_min 0.2862
_exptl_absorpt_correction_type multi-scan
_exptl_absorpt_process_details
;
STOE X-Red32, absorption correction by Gaussian integration, analogous to
P. Coppens, "The Evaluation of Absorption and Extinction in Single-Crystal
Structure Analysis", published in: F. R. Ahmed (Editor), "Crystallographic
Computing", Munksgaard, Copenhagen (1970), 255 - 270.
Afterwards scaling of reflection intensities was performed within STOE LANA.
J. Koziskova, F. Hahn, J. Richter, J. Kozisek, "Comparison of different
absorption corrections on the model structure of tetrakis(\m~2~-acetato)-
diaqua-di-copper(II)", Acta Chimica Slovaca, vol. 9, no. 2, 2016, pp. 136 - 140.
;
_exptl_crystal_colour yellow
_exptl_crystal_colour_primary yellow
_exptl_crystal_density_diffrn 1.168
_exptl_crystal_density_method 'not measured'
_exptl_crystal_description block
_exptl_crystal_F_000 1404
_exptl_crystal_size_max 0.28
_exptl_crystal_size_mid 0.26
_exptl_crystal_size_min 0.05
_refine_diff_density_max 0.478
_refine_diff_density_min -0.330
_refine_diff_density_rms 0.059
_refine_ls_extinction_method none
_refine_ls_goodness_of_fit_ref 1.097
_refine_ls_hydrogen_treatment constr
_refine_ls_matrix_type full
_refine_ls_number_parameters 410
_refine_ls_number_reflns 6837
_refine_ls_number_restraints 2
_refine_ls_restrained_S_all 1.097
_refine_ls_R_factor_all 0.0618
_refine_ls_R_factor_gt 0.0458
_refine_ls_shift/su_max 0.002
_refine_ls_shift/su_mean 0.000
_refine_ls_structure_factor_coef Fsqd
_refine_ls_weighting_details 'w=1/[\s^2^(Fo^2^)+(0.0424P)^2^+4.9001P] where P=(Fo^2^+2Fc^2^)/3'
_refine_ls_weighting_scheme calc
_refine_ls_wR_factor_gt 0.1040
_refine_ls_wR_factor_ref 0.1150
_reflns_Friedel_coverage 0.000
_reflns_number_gt 5657
_reflns_number_total 6837
_reflns_threshold_expression 'I > 2\s(I)'
_cod_data_source_file d5dt00300h2.cif
_cod_data_source_block sv0784
_cod_depositor_comments 'Adding full bibliography for 7718189--7718202.cif.'
_cod_database_code 7718195
_shelx_shelxl_version_number 2019/3
_shelx_space_group_comment
;
The symmetry employed for this shelxl refinement is uniquely defined
by the following loop, which should always be used as a source of
symmetry information in preference to the above space-group names.
They are only intended as comments.
;
_shelx_estimated_absorpt_t_max 0.821
_shelx_estimated_absorpt_t_min 0.392
_olex2_refinement_description
;
1. Fixed Uiso
 At 1.2 times of:
  All C(H) groups, All C(H,H,H) groups
2. Restrained distances
 C40-C39
 1.395 with sigma of 0.001
 C39-C38
 1.395 with sigma of 0.001
3.a Ternary CH refined with riding coordinates:
 C20(H20), C23(H23), C32(H32), C35(H35)
3.b Aromatic/amide H refined with riding coordinates:
 C2(H2), C3(H3), C16(H16), C17(H17), C18(H18), C28(H28), C29(H29), C30(H30),
 C38(H38), C39(H39), C40(H40)
3.c Idealised Me refined as rotating group:
 C9(H9A,H9B,H9C), C10(H10A,H10B,H10C), C11(H11A,H11B,H11C), C12(H12A,H12B,
 H12C), C13(H13A,H13B,H13C), C21(H21A,H21B,H21C), C22(H22A,H22B,H22C), C24(H24A,
 H24B,H24C), C25(H25A,H25B,H25C), C33(H33A,H33B,H33C), C34(H34A,H34B,H34C),
 C36(H36A,H36B,H36C), C37(H37A,H37B,H37C)
;
_olex2_submission_special_instructions 'No special instructions were received'

loop_
_space_group_symop_operation_xyz
'x, y, z'
'-x+1/2, y+1/2, -z+1/2'
'-x, -y, -z'
'x-1/2, -y-1/2, z-1/2'

loop_
_atom_site_label
_atom_site_type_symbol
_atom_site_fract_x
_atom_site_fract_y
_atom_site_fract_z
_atom_site_U_iso_or_equiv
_atom_site_adp_type
_atom_site_occupancy
_atom_site_site_symmetry_order
_atom_site_calc_flag
_atom_site_refinement_flags_posn
_atom_site_refinement_flags_adp
_atom_site_refinement_flags_occupancy
_atom_site_disorder_assembly
_atom_site_disorder_group
C1 C 0.7179(2) 0.19985(11) 0.42831(16) 0.0152(5) Uani 1 1 d . . . . .
C2 C 0.7779(2) 0.23276(12) 0.56936(17) 0.0196(5) Uani 1 1 d . . . . .
H2 H 0.778310 0.239767 0.629410 0.024 Uiso 1 1 calc R U . . .
C3 C 0.8616(2) 0.25050(13) 0.52754(16) 0.0198(5) Uani 1 1 d . . . . .
H3 H 0.932692 0.272422 0.552154 0.024 Uiso 1 1 calc R U . . .
C4 C 0.5234(2) 0.21406(13) 0.22427(16) 0.0195(5) Uani 1 1 d . . . . .
C5 C 0.6135(2) 0.19074(12) 0.18344(16) 0.0188(5) Uani 1 1 d . . . . .
C6 C 0.5911(2) 0.12501(13) 0.16418(17) 0.0208(6) Uani 1 1 d . . . . .
C7 C 0.4886(2) 0.10729(13) 0.19311(17) 0.0212(6) Uani 1 1 d . . . . .
C8 C 0.4474(2) 0.16160(13) 0.23161(16) 0.0195(5) Uani 1 1 d . . . . .
C9 C 0.5108(2) 0.28256(13) 0.24936(18) 0.0230(6) Uani 1 1 d . . . . .
H9A H 0.441135 0.287067 0.274134 0.028 Uiso 1 1 calc R U . . .
H9B H 0.502234 0.309705 0.197284 0.028 Uiso 1 1 calc R U . . .
H9C H 0.580967 0.295601 0.293057 0.028 Uiso 1 1 calc R U . . .
C10 C 0.7055(2) 0.23058(13) 0.15505(18) 0.0238(6) Uani 1 1 d . . . . .
H10A H 0.721989 0.268637 0.192291 0.029 Uiso 1 1 calc R U . . .
H10B H 0.676734 0.243651 0.093863 0.029 Uiso 1 1 calc R U . . .
H10C H 0.777685 0.205462 0.160454 0.029 Uiso 1 1 calc R U . . .
C11 C 0.6642(2) 0.08100(14) 0.12205(19) 0.0265(6) Uani 1 1 d . . . . .
H11A H 0.730008 0.104884 0.108174 0.032 Uiso 1 1 calc R U . . .
H11B H 0.615379 0.063331 0.068004 0.032 Uiso 1 1 calc R U . . .
H11C H 0.694747 0.046076 0.162483 0.032 Uiso 1 1 calc R U . . .
C12 C 0.4346(3) 0.04170(14) 0.18551(19) 0.0277(6) Uani 1 1 d . . . . .
H12A H 0.490321 0.011356 0.220087 0.033 Uiso 1 1 calc R U . . .
H12B H 0.415999 0.028419 0.123900 0.033 Uiso 1 1 calc R U . . .
H12C H 0.362311 0.042567 0.207588 0.033 Uiso 1 1 calc R U . . .
C13 C 0.3369(2) 0.16318(14) 0.26657(19) 0.0252(6) Uani 1 1 d . . . . .
H13A H 0.348661 0.137737 0.320408 0.030 Uiso 1 1 calc R U . . .
H13B H 0.271322 0.145368 0.222682 0.030 Uiso 1 1 calc R U . . .
H13C H 0.318945 0.207456 0.279324 0.030 Uiso 1 1 calc R U . . .
C14 C 0.5857(2) 0.17570(12) 0.52991(16) 0.0162(5) Uani 1 1 d . . . . .
C15 C 0.4821(2) 0.21219(12) 0.51198(16) 0.0179(5) Uani 1 1 d . . . . .
C16 C 0.3824(2) 0.18450(13) 0.53184(17) 0.0214(6) Uani 1 1 d . . . . .
H16 H 0.309811 0.206977 0.518652 0.026 Uiso 1 1 calc R U . . .
C17 C 0.3878(2) 0.12450(13) 0.57065(17) 0.0223(6) Uani 1 1 d . . . . .
H17 H 0.318828 0.106382 0.583421 0.027 Uiso 1 1 calc R U . . .
C18 C 0.4918(2) 0.09112(13) 0.59072(17) 0.0217(6) Uani 1 1 d . . . . .
H18 H 0.494129 0.050593 0.618437 0.026 Uiso 1 1 calc R U . . .
C19 C 0.5945(2) 0.11589(12) 0.57099(16) 0.0184(5) Uani 1 1 d . . . . .
C20 C 0.4795(2) 0.28040(13) 0.47805(18) 0.0227(6) Uani 1 1 d . . . . .
H20 H 0.529607 0.282259 0.433949 0.027 Uiso 1 1 calc R U . . .
C21 C 0.5315(3) 0.32684(14) 0.5527(2) 0.0336(7) Uani 1 1 d . . . . .
H21A H 0.484039 0.325630 0.597079 0.040 Uiso 1 1 calc R U . . .
H21B H 0.531045 0.370287 0.529219 0.040 Uiso 1 1 calc R U . . .
H21C H 0.612507 0.314228 0.579429 0.040 Uiso 1 1 calc R U . . .
C22 C 0.3564(2) 0.30415(14) 0.43373(19) 0.0282(6) Uani 1 1 d . . . . .
H22A H 0.317741 0.272538 0.390588 0.034 Uiso 1 1 calc R U . . .
H22B H 0.362822 0.344868 0.404188 0.034 Uiso 1 1 calc R U . . .
H22C H 0.309814 0.310263 0.478041 0.034 Uiso 1 1 calc R U . . .
C23 C 0.7096(2) 0.07962(13) 0.59897(17) 0.0221(6) Uani 1 1 d . . . . .
H23 H 0.765345 0.095816 0.563785 0.027 Uiso 1 1 calc R U . . .
C24 C 0.6954(3) 0.00753(14) 0.5842(2) 0.0306(7) Uani 1 1 d . . . . .
H24A H 0.647371 -0.009965 0.622728 0.037 Uiso 1 1 calc R U . . .
H24B H 0.773017 -0.012871 0.597610 0.037 Uiso 1 1 calc R U . . .
H24C H 0.656620 -0.000790 0.522970 0.037 Uiso 1 1 calc R U . . .
C25 C 0.7634(3) 0.09273(15) 0.69610(19) 0.0315(7) Uani 1 1 d . . . . .
H25A H 0.772268 0.138938 0.705657 0.038 Uiso 1 1 calc R U . . .
H25B H 0.840718 0.072158 0.712779 0.038 Uiso 1 1 calc R U . . .
H25C H 0.711623 0.075480 0.731925 0.038 Uiso 1 1 calc R U . . .
C26 C 0.8923(2) 0.24381(13) 0.37683(16) 0.0184(5) Uani 1 1 d . . . . .
C27 C 0.8931(2) 0.30661(13) 0.34587(16) 0.0209(5) Uani 1 1 d . . . . .
C28 C 0.9674(2) 0.31998(14) 0.28990(18) 0.0276(6) Uani 1 1 d . . . . .
H28 H 0.970960 0.362259 0.268489 0.033 Uiso 1 1 calc R U . . .
C29 C 1.0361(2) 0.27266(16) 0.26492(19) 0.0315(7) Uani 1 1 d . . . . .
H29 H 1.085870 0.282657 0.226293 0.038 Uiso 1 1 calc R U . . .
C30 C 1.0329(2) 0.21122(15) 0.29567(19) 0.0290(6) Uani 1 1 d . . . . .
H30 H 1.080338 0.179313 0.277531 0.035 Uiso 1 1 calc R U . . .
C31 C 0.9611(2) 0.19461(13) 0.35314(17) 0.0222(6) Uani 1 1 d . . . . .
C32 C 0.8188(2) 0.35984(13) 0.37223(18) 0.0245(6) Uani 1 1 d . . . . .
H32 H 0.756185 0.339624 0.397695 0.029 Uiso 1 1 calc R U . . .
C33 C 0.7579(3) 0.40062(14) 0.29323(19) 0.0307(7) Uani 1 1 d . . . . .
H33A H 0.817323 0.424685 0.271102 0.037 Uiso 1 1 calc R U . . .
H33B H 0.703108 0.430470 0.311416 0.037 Uiso 1 1 calc R U . . .
H33C H 0.714523 0.372669 0.246848 0.037 Uiso 1 1 calc R U . . .
C34 C 0.8932(3) 0.40271(15) 0.4426(2) 0.0376(8) Uani 1 1 d . . . . .
H34A H 0.928368 0.376869 0.494006 0.045 Uiso 1 1 calc R U . . .
H34B H 0.843255 0.435887 0.459491 0.045 Uiso 1 1 calc R U . . .
H34C H 0.955783 0.422812 0.419268 0.045 Uiso 1 1 calc R U . . .
C35 C 0.9639(2) 0.12768(13) 0.39061(19) 0.0250(6) Uani 1 1 d . . . . .
H35 H 0.888694 0.120967 0.410072 0.030 Uiso 1 1 calc R U . . .
C36 C 0.9719(3) 0.07573(16) 0.3230(2) 0.0383(8) Uani 1 1 d . . . . .
H36A H 0.908384 0.081696 0.270813 0.046 Uiso 1 1 calc R U . . .
H36B H 0.964408 0.033540 0.348392 0.046 Uiso 1 1 calc R U . . .
H36C H 1.048066 0.078786 0.306560 0.046 Uiso 1 1 calc R U . . .
C37 C 1.0652(3) 0.12120(16) 0.4713(2) 0.0383(8) Uani 1 1 d . . . . .
H37A H 1.140197 0.127699 0.454173 0.046 Uiso 1 1 calc R U . . .
H37B H 1.063715 0.078392 0.496476 0.046 Uiso 1 1 calc R U . . .
H37C H 1.056440 0.153357 0.514943 0.046 Uiso 1 1 calc R U . . .
C38 C 0.4686(4) 0.50082(19) 0.5790(2) 0.0665(14) Uani 1 1 d D . . . .
H38 H 0.445220 0.501811 0.633402 0.080 Uiso 1 1 calc R U . . .
C39 C 0.3839(3) 0.49298(18) 0.5014(3) 0.0667(14) Uani 1 1 d D . . . .
H39 H 0.303326 0.487624 0.502402 0.080 Uiso 1 1 calc R U . . .
C40 C 0.4197(4) 0.49313(17) 0.4222(2) 0.0613(12) Uani 1 1 d D . . . .
H40 H 0.362815 0.488827 0.368611 0.074 Uiso 1 1 calc R U . . .
Cl1 Cl 0.68705(6) 0.04127(3) 0.36029(4) 0.02543(15) Uani 1 1 d . . . . .
Fe1 Fe 0.63106(3) 0.14253(2) 0.31914(2) 0.01694(11) Uani 1 1 d . . . . .
N1 N 0.69105(17) 0.20239(10) 0.50836(13) 0.0158(4) Uani 1 1 d . . . . .
N2 N 0.82402(17) 0.23058(10) 0.44167(13) 0.0157(4) Uani 1 1 d . . . . .

loop_
_atom_site_aniso_label
_atom_site_aniso_U_11
_atom_site_aniso_U_22
_atom_site_aniso_U_33
_atom_site_aniso_U_23
_atom_site_aniso_U_13
_atom_site_aniso_U_12
C1 0.0137(11) 0.0115(11) 0.0206(12) 0.0022(10) 0.0041(10) 0.0009(9)
C2 0.0225(13) 0.0182(13) 0.0173(12) -0.0012(10) 0.0027(10) -0.0032(10)
C3 0.0192(12) 0.0199(13) 0.0191(13) -0.0010(10) 0.0015(10) -0.0038(11)
C4 0.0168(12) 0.0220(14) 0.0189(12) 0.0020(10) 0.0020(10) 0.0014(10)
C5 0.0150(12) 0.0220(13) 0.0190(12) 0.0012(10) 0.0031(10) 0.0007(10)
C6 0.0195(13) 0.0244(14) 0.0185(13) -0.0001(11) 0.0043(10) 0.0003(11)
C7 0.0187(13) 0.0228(14) 0.0202(13) 0.0018(11) 0.0005(10) -0.0009(11)
C8 0.0144(12) 0.0250(14) 0.0187(12) 0.0023(11) 0.0028(10) -0.0004(10)
C9 0.0220(13) 0.0217(14) 0.0255(14) 0.0005(11) 0.0058(11) -0.0001(11)
C10 0.0219(13) 0.0261(15) 0.0246(14) 0.0030(11) 0.0078(11) -0.0013(11)
C11 0.0248(14) 0.0278(15) 0.0281(14) -0.0010(12) 0.0086(11) 0.0033(12)
C12 0.0285(15) 0.0262(15) 0.0271(14) -0.0012(12) 0.0035(12) -0.0067(12)
C13 0.0184(13) 0.0284(15) 0.0299(15) 0.0000(12) 0.0078(11) -0.0024(11)
C14 0.0145(12) 0.0175(13) 0.0169(12) -0.0026(10) 0.0041(9) -0.0043(10)
C15 0.0196(13) 0.0170(13) 0.0179(12) -0.0019(10) 0.0055(10) -0.0009(10)
C16 0.0165(12) 0.0242(14) 0.0239(13) -0.0038(11) 0.0054(10) 0.0019(11)
C17 0.0179(13) 0.0273(15) 0.0240(13) -0.0029(11) 0.0093(11) -0.0078(11)
C18 0.0230(13) 0.0187(13) 0.0243(14) 0.0010(11) 0.0071(11) -0.0053(11)
C19 0.0187(13) 0.0189(13) 0.0179(12) -0.0016(10) 0.0046(10) -0.0017(10)
C20 0.0229(14) 0.0195(14) 0.0271(14) 0.0029(11) 0.0083(11) 0.0036(11)
C21 0.0342(16) 0.0194(15) 0.0426(18) -0.0005(13) -0.0012(14) 0.0016(12)
C22 0.0283(15) 0.0258(15) 0.0301(15) 0.0016(12) 0.0062(12) 0.0079(12)
C23 0.0199(13) 0.0209(14) 0.0260(14) 0.0045(11) 0.0060(11) 0.0018(11)
C24 0.0360(16) 0.0242(15) 0.0329(16) 0.0036(12) 0.0105(13) 0.0066(13)
C25 0.0269(15) 0.0283(16) 0.0345(16) 0.0042(13) -0.0033(12) -0.0014(12)
C26 0.0138(12) 0.0248(14) 0.0172(12) -0.0008(10) 0.0046(10) -0.0045(10)
C27 0.0188(13) 0.0236(14) 0.0193(13) -0.0001(11) 0.0023(10) -0.0051(11)
C28 0.0277(15) 0.0303(16) 0.0253(14) 0.0050(12) 0.0067(12) -0.0095(12)
C29 0.0215(14) 0.0463(19) 0.0297(15) 0.0037(14) 0.0124(12) -0.0061(13)
C30 0.0184(13) 0.0393(18) 0.0316(16) -0.0036(13) 0.0107(12) 0.0020(13)
C31 0.0135(12) 0.0278(15) 0.0239(13) -0.0030(11) 0.0016(10) -0.0005(11)
C32 0.0298(15) 0.0195(14) 0.0250(14) 0.0020(11) 0.0081(11) 0.0002(12)
C33 0.0381(17) 0.0214(15) 0.0313(16) 0.0042(12) 0.0051(13) -0.0005(13)
C34 0.057(2) 0.0269(16) 0.0266(16) -0.0007(13) 0.0041(14) -0.0061(15)
C35 0.0188(13) 0.0237(15) 0.0328(15) -0.0018(12) 0.0062(11) 0.0032(11)
C36 0.0347(17) 0.0344(18) 0.0459(19) -0.0109(15) 0.0089(15) 0.0028(14)
C37 0.0333(17) 0.0313(17) 0.0446(19) 0.0034(14) -0.0035(14) 0.0020(14)
C38 0.110(4) 0.044(2) 0.062(3) 0.017(2) 0.054(3) 0.037(3)
C39 0.0340(19) 0.031(2) 0.142(5) 0.021(2) 0.035(3) 0.0075(16)
C40 0.077(3) 0.0284(19) 0.061(3) -0.0098(18) -0.022(2) 0.0074(19)
Cl1 0.0276(3) 0.0181(3) 0.0297(3) 0.0016(3) 0.0044(3) -0.0014(3)
Fe1 0.0157(2) 0.0169(2) 0.0176(2) -0.00021(16) 0.00232(15) -0.00177(16)
N1 0.0152(10) 0.0143(10) 0.0183(10) -0.0002(8) 0.0047(8) -0.0007(8)
N2 0.0139(10) 0.0155(10) 0.0177(10) -0.0001(8) 0.0037(8) 0.0003(8)

loop_
_atom_type_symbol
_atom_type_description
_atom_type_scat_dispersion_real
_atom_type_scat_dispersion_imag
_atom_type_scat_source
C C 0.0181 0.0091 'International Tables Vol C Tables 4.2.6.8 and 6.1.1.4'
H H 0.0000 0.0000 'International Tables Vol C Tables 4.2.6.8 and 6.1.1.4'
Cl Cl 0.3639 0.7018 'International Tables Vol C Tables 4.2.6.8 and 6.1.1.4'
Fe Fe -1.1336 3.1974 'International Tables Vol C Tables 4.2.6.8 and 6.1.1.4'
N N 0.0311 0.0180 'International Tables Vol C Tables 4.2.6.8 and 6.1.1.4'

loop_
_exptl_crystal_face_index_h
_exptl_crystal_face_index_k
_exptl_crystal_face_index_l
_exptl_crystal_face_perp_dist
0 4 3 0.0280
0 -4 -3 0.0220
-6 5 -1 0.1040
5 4 -5 0.1180
0 4 -3 0.1460
0 -6 4 0.1360
1 -2 1 0.1560
-5 -4 5 0.1600

loop_
_geom_angle_atom_site_label_1
_geom_angle_atom_site_label_2
_geom_angle_atom_site_label_3
_geom_angle
_geom_angle_site_symmetry_1
_geom_angle_site_symmetry_3
_geom_angle_publ_flag
N1 C1 Fe1 126.20(17) . . ?
N1 C1 N2 103.2(2) . . ?
N2 C1 Fe1 129.32(17) . . ?
C3 C2 H2 126.6 . . ?
C3 C2 N1 106.9(2) . . ?
N1 C2 H2 126.6 . . ?
C2 C3 H3 126.8 . . ?
C2 C3 N2 106.5(2) . . ?
N2 C3 H3 126.8 . . ?
C5 C4 C9 124.5(2) . . ?
C5 C4 Fe1 73.42(14) . . ?
C8 C4 C5 107.7(2) . . ?
C8 C4 C9 127.8(2) . . ?
C8 C4 Fe1 72.81(14) . . ?
C9 C4 Fe1 121.89(17) . . ?
C4 C5 C10 125.9(2) . . ?
C4 C5 Fe1 70.30(14) . . ?
C6 C5 C4 107.9(2) . . ?
C6 C5 C10 125.7(2) . . ?
C6 C5 Fe1 75.37(15) . . ?
C10 C5 Fe1 126.15(17) . . ?
C5 C6 C11 126.3(2) . . ?
C5 C6 Fe1 69.61(14) . . ?
C7 C6 C5 108.2(2) . . ?
C7 C6 C11 125.5(2) . . ?
C7 C6 Fe1 72.75(14) . . ?
C11 C6 Fe1 122.52(18) . . ?
C6 C7 C8 108.4(2) . . ?
C6 C7 C12 125.5(2) . . ?
C6 C7 Fe1 72.77(15) . . ?
C8 C7 C12 126.1(2) . . ?
C8 C7 Fe1 69.01(14) . . ?
C12 C7 Fe1 123.20(18) . . ?
C4 C8 C13 127.3(2) . . ?
C4 C8 Fe1 70.79(14) . . ?
C7 C8 C4 107.8(2) . . ?
C7 C8 C13 124.7(2) . . ?
C7 C8 Fe1 75.88(15) . . ?
C13 C8 Fe1 122.93(18) . . ?
C4 C9 H9A 109.5 . . ?
C4 C9 H9B 109.5 . . ?
C4 C9 H9C 109.5 . . ?
H9A C9 H9B 109.5 . . ?
H9A C9 H9C 109.5 . . ?
H9B C9 H9C 109.5 . . ?
C5 C10 H10A 109.5 . . ?
C5 C10 H10B 109.5 . . ?
C5 C10 H10C 109.5 . . ?
H10A C10 H10B 109.5 . . ?
H10A C10 H10C 109.5 . . ?
H10B C10 H10C 109.5 . . ?
C6 C11 H11A 109.5 . . ?
C6 C11 H11B 109.5 . . ?
C6 C11 H11C 109.5 . . ?
H11A C11 H11B 109.5 . . ?
H11A C11 H11C 109.5 . . ?
H11B C11 H11C 109.5 . . ?
C7 C12 H12A 109.5 . . ?
C7 C12 H12B 109.5 . . ?
C7 C12 H12C 109.5 . . ?
H12A C12 H12B 109.5 . . ?
H12A C12 H12C 109.5 . . ?
H12B C12 H12C 109.5 . . ?
C8 C13 H13A 109.5 . . ?
C8 C13 H13B 109.5 . . ?
C8 C13 H13C 109.5 . . ?
H13A C13 H13B 109.5 . . ?
H13A C13 H13C 109.5 . . ?
H13B C13 H13C 109.5 . . ?
C15 C14 N1 118.6(2) . . ?
C19 C14 C15 123.3(2) . . ?
C19 C14 N1 118.0(2) . . ?
C14 C15 C20 122.0(2) . . ?
C16 C15 C14 116.9(2) . . ?
C16 C15 C20 121.0(2) . . ?
C15 C16 H16 119.5 . . ?
C17 C16 C15 120.9(2) . . ?
C17 C16 H16 119.5 . . ?
C16 C17 H17 119.6 . . ?
C18 C17 C16 120.7(2) . . ?
C18 C17 H17 119.6 . . ?
C17 C18 H18 119.5 . . ?
C17 C18 C19 121.0(2) . . ?
C19 C18 H18 119.5 . . ?
C14 C19 C18 117.0(2) . . ?
C14 C19 C23 123.2(2) . . ?
C18 C19 C23 119.7(2) . . ?
C15 C20 H20 107.9 . . ?
C15 C20 C21 110.7(2) . . ?
C15 C20 C22 114.0(2) . . ?
C21 C20 H20 107.9 . . ?
C22 C20 H20 107.9 . . ?
C22 C20 C21 108.1(2) . . ?
C20 C21 H21A 109.5 . . ?
C20 C21 H21B 109.5 . . ?
C20 C21 H21C 109.5 . . ?
H21A C21 H21B 109.5 . . ?
H21A C21 H21C 109.5 . . ?
H21B C21 H21C 109.5 . . ?
C20 C22 H22A 109.5 . . ?
C20 C22 H22B 109.5 . . ?
C20 C22 H22C 109.5 . . ?
H22A C22 H22B 109.5 . . ?
H22A C22 H22C 109.5 . . ?
H22B C22 H22C 109.5 . . ?
C19 C23 H23 108.2 . . ?
C19 C23 C24 113.0(2) . . ?
C19 C23 C25 109.6(2) . . ?
C24 C23 H23 108.2 . . ?
C24 C23 C25 109.4(2) . . ?
C25 C23 H23 108.2 . . ?
C23 C24 H24A 109.5 . . ?
C23 C24 H24B 109.5 . . ?
C23 C24 H24C 109.5 . . ?
H24A C24 H24B 109.5 . . ?
H24A C24 H24C 109.5 . . ?
H24B C24 H24C 109.5 . . ?
C23 C25 H25A 109.5 . . ?
C23 C25 H25B 109.5 . . ?
C23 C25 H25C 109.5 . . ?
H25A C25 H25B 109.5 . . ?
H25A C25 H25C 109.5 . . ?
H25B C25 H25C 109.5 . . ?
C27 C26 C31 123.2(2) . . ?
C27 C26 N2 117.9(2) . . ?
C31 C26 N2 118.7(2) . . ?
C26 C27 C32 123.0(2) . . ?
C28 C27 C26 117.3(2) . . ?
C28 C27 C32 119.7(2) . . ?
C27 C28 H28 119.5 . . ?
C29 C28 C27 121.0(3) . . ?
C29 C28 H28 119.5 . . ?
C28 C29 H29 119.8 . . ?
C30 C29 C28 120.4(3) . . ?
C30 C29 H29 119.8 . . ?
C29 C30 H30 119.2 . . ?
C29 C30 C31 121.5(3) . . ?
C31 C30 H30 119.2 . . ?
C26 C31 C35 122.6(2) . . ?
C30 C31 C26 116.5(3) . . ?
C30 C31 C35 120.9(2) . . ?
C27 C32 H32 108.0 . . ?
C27 C32 C33 112.1(2) . . ?
C27 C32 C34 111.0(2) . . ?
C33 C32 H32 108.0 . . ?
C34 C32 H32 108.0 . . ?
C34 C32 C33 109.8(2) . . ?
C32 C33 H33A 109.5 . . ?
C32 C33 H33B 109.5 . . ?
C32 C33 H33C 109.5 . . ?
H33A C33 H33B 109.5 . . ?
H33A C33 H33C 109.5 . . ?
H33B C33 H33C 109.5 . . ?
C32 C34 H34A 109.5 . . ?
C32 C34 H34B 109.5 . . ?
C32 C34 H34C 109.5 . . ?
H34A C34 H34B 109.5 . . ?
H34A C34 H34C 109.5 . . ?
H34B C34 H34C 109.5 . . ?
C31 C35 H35 107.7 . . ?
C31 C35 C36 112.7(2) . . ?
C31 C35 C37 110.3(2) . . ?
C36 C35 H35 107.7 . . ?
C37 C35 H35 107.7 . . ?
C37 C35 C36 110.6(2) . . ?
C35 C36 H36A 109.5 . . ?
C35 C36 H36B 109.5 . . ?
C35 C36 H36C 109.5 . . ?
H36A C36 H36B 109.5 . . ?
H36A C36 H36C 109.5 . . ?
H36B C36 H36C 109.5 . . ?
C35 C37 H37A 109.5 . . ?
C35 C37 H37B 109.5 . . ?
C35 C37 H37C 109.5 . . ?
H37A C37 H37B 109.5 . . ?
H37A C37 H37C 109.5 . . ?
H37B C37 H37C 109.5 . . ?
C39 C38 H38 119.7 . . ?
C40 C38 H38 119.7 3_666 . ?
C40 C38 C39 120.7(3) 3_666 . ?
C38 C39 H39 120.6 . . ?
C40 C39 C38 118.7(3) . . ?
C40 C39 H39 120.6 . . ?
C38 C40 C39 120.6(3) 3_666 . ?
C38 C40 H40 119.7 3_666 . ?
C39 C40 H40 119.7 . . ?
C1 Fe1 C4 104.18(9) . . ?
C1 Fe1 C5 114.54(9) . . ?
C1 Fe1 C6 147.38(9) . . ?
C1 Fe1 C7 160.91(9) . . ?
C1 Fe1 C8 125.93(9) . . ?
C1 Fe1 Cl1 103.95(7) . . ?
C4 Fe1 C5 36.28(9) . . ?
C4 Fe1 C6 59.07(9) . . ?
C4 Fe1 C7 59.03(9) . . ?
C4 Fe1 C8 36.40(9) . . ?
C5 Fe1 C6 35.02(9) . . ?
C5 Fe1 C7 58.40(9) . . ?
C7 Fe1 C6 34.48(9) . . ?
C8 Fe1 C5 60.00(9) . . ?
C8 Fe1 C6 58.65(9) . . ?
C8 Fe1 C7 35.11(9) . . ?
Cl1 Fe1 C4 151.75(7) . . ?
Cl1 Fe1 C5 128.87(7) . . ?
Cl1 Fe1 C6 97.08(7) . . ?
Cl1 Fe1 C7 92.81(7) . . ?
Cl1 Fe1 C8 120.06(7) . . ?
C1 N1 C2 111.8(2) . . ?
C1 N1 C14 125.4(2) . . ?
C2 N1 C14 122.8(2) . . ?
C1 N2 C3 111.7(2) . . ?
C1 N2 C26 127.0(2) . . ?
C3 N2 C26 121.2(2) . . ?

loop_
_geom_bond_atom_site_label_1
_geom_bond_atom_site_label_2
_geom_bond_distance
_geom_bond_site_symmetry_2
_geom_bond_publ_flag
C1 Fe1 2.147(2) . ?
C1 N1 1.359(3) . ?
C1 N2 1.368(3) . ?
C2 H2 0.9500 . ?
C2 C3 1.343(4) . ?
C2 N1 1.381(3) . ?
C3 H3 0.9500 . ?
C3 N2 1.381(3) . ?
C4 C5 1.431(4) . ?
C4 C8 1.431(4) . ?
C4 C9 1.502(4) . ?
C4 Fe1 2.277(3) . ?
C5 C6 1.419(4) . ?
C5 C10 1.502(4) . ?
C5 Fe1 2.318(3) . ?
C6 C7 1.419(4) . ?
C6 C11 1.503(4) . ?
C6 Fe1 2.393(3) . ?
C7 C8 1.419(4) . ?
C7 C12 1.503(4) . ?
C7 Fe1 2.393(3) . ?
C8 C13 1.508(4) . ?
C8 Fe1 2.304(2) . ?
C9 H9A 0.9800 . ?
C9 H9B 0.9800 . ?
C9 H9C 0.9800 . ?
C10 H10A 0.9800 . ?
C10 H10B 0.9800 . ?
C10 H10C 0.9800 . ?
C11 H11A 0.9800 . ?
C11 H11B 0.9800 . ?
C11 H11C 0.9800 . ?
C12 H12A 0.9800 . ?
C12 H12B 0.9800 . ?
C12 H12C 0.9800 . ?
C13 H13A 0.9800 . ?
C13 H13B 0.9800 . ?
C13 H13C 0.9800 . ?
C14 C15 1.403(4) . ?
C14 C19 1.400(4) . ?
C14 N1 1.456(3) . ?
C15 C16 1.394(4) . ?
C15 C20 1.520(4) . ?
C16 H16 0.9500 . ?
C16 C17 1.390(4) . ?
C17 H17 0.9500 . ?
C17 C18 1.373(4) . ?
C18 H18 0.9500 . ?
C18 C19 1.401(4) . ?
C19 C23 1.519(4) . ?
C20 H20 1.0000 . ?
C20 C21 1.536(4) . ?
C20 C22 1.530(4) . ?
C21 H21A 0.9800 . ?
C21 H21B 0.9800 . ?
C21 H21C 0.9800 . ?
C22 H22A 0.9800 . ?
C22 H22B 0.9800 . ?
C22 H22C 0.9800 . ?
C23 H23 1.0000 . ?
C23 C24 1.529(4) . ?
C23 C25 1.534(4) . ?
C24 H24A 0.9800 . ?
C24 H24B 0.9800 . ?
C24 H24C 0.9800 . ?
C25 H25A 0.9800 . ?
C25 H25B 0.9800 . ?
C25 H25C 0.9800 . ?
C26 C27 1.401(4) . ?
C26 C31 1.405(4) . ?
C26 N2 1.450(3) . ?
C27 C28 1.391(4) . ?
C27 C32 1.523(4) . ?
C28 H28 0.9500 . ?
C28 C29 1.384(4) . ?
C29 H29 0.9500 . ?
C29 C30 1.376(4) . ?
C30 H30 0.9500 . ?
C30 C31 1.402(4) . ?
C31 C35 1.516(4) . ?
C32 H32 1.0000 . ?
C32 C33 1.539(4) . ?
C32 C34 1.531(4) . ?
C33 H33A 0.9800 . ?
C33 H33B 0.9800 . ?
C33 H33C 0.9800 . ?
C34 H34A 0.9800 . ?
C34 H34B 0.9800 . ?
C34 H34C 0.9800 . ?
C35 H35 1.0000 . ?
C35 C36 1.534(4) . ?
C35 C37 1.530(4) . ?
C36 H36A 0.9800 . ?
C36 H36B 0.9800 . ?
C36 H36C 0.9800 . ?
C37 H37A 0.9800 . ?
C37 H37B 0.9800 . ?
C37 H37C 0.9800 . ?
C38 H38 0.9500 . ?
C38 C39 1.3935(10) . ?
C38 C40 1.312(5) 3_666 ?
C39 H39 0.9500 . ?
C39 C40 1.3932(10) . ?
C40 H40 0.9500 . ?
Cl1 Fe1 2.2672(7) . ?

loop_
_geom_torsion_atom_site_label_1
_geom_torsion_atom_site_label_2
_geom_torsion_atom_site_label_3
_geom_torsion_atom_site_label_4
_geom_torsion
_geom_torsion_site_symmetry_1
_geom_torsion_site_symmetry_2
_geom_torsion_site_symmetry_3
_geom_torsion_site_symmetry_4
_geom_torsion_publ_flag
C2 C3 N2 C1 -0.6(3) . . . . ?
C2 C3 N2 C26 178.1(2) . . . . ?
C3 C2 N1 C1 0.5(3) . . . . ?
C3 C2 N1 C14 179.3(2) . . . . ?
C4 C5 C6 C7 -0.3(3) . . . . ?
C4 C5 C6 C11 -179.3(2) . . . . ?
C4 C5 C6 Fe1 -63.24(17) . . . . ?
C5 C4 C8 C7 -1.8(3) . . . . ?
C5 C4 C8 C13 -177.1(2) . . . . ?
C5 C4 C8 Fe1 65.67(17) . . . . ?
C5 C6 C7 C8 -0.8(3) . . . . ?
C5 C6 C7 C12 -179.8(2) . . . . ?
C5 C6 C7 Fe1 -60.89(17) . . . . ?
C6 C7 C8 C4 1.6(3) . . . . ?
C6 C7 C8 C13 177.0(2) . . . . ?
C6 C7 C8 Fe1 -62.48(18) . . . . ?
C8 C4 C5 C6 1.3(3) . . . . ?
C8 C4 C5 C10 173.8(2) . . . . ?
C8 C4 C5 Fe1 -65.26(17) . . . . ?
C9 C4 C5 C6 -175.8(2) . . . . ?
C9 C4 C5 C10 -3.3(4) . . . . ?
C9 C4 C5 Fe1 117.7(2) . . . . ?
C9 C4 C8 C7 175.1(2) . . . . ?
C9 C4 C8 C13 -0.1(4) . . . . ?
C9 C4 C8 Fe1 -117.4(3) . . . . ?
C10 C5 C6 C7 -172.8(2) . . . . ?
C10 C5 C6 C11 8.3(4) . . . . ?
C10 C5 C6 Fe1 124.3(3) . . . . ?
C11 C6 C7 C8 178.1(2) . . . . ?
C11 C6 C7 C12 -0.9(4) . . . . ?
C11 C6 C7 Fe1 118.0(3) . . . . ?
C12 C7 C8 C4 -179.4(2) . . . . ?
C12 C7 C8 C13 -4.0(4) . . . . ?
C12 C7 C8 Fe1 116.5(3) . . . . ?
C14 C15 C16 C17 2.4(4) . . . . ?
C14 C15 C20 C21 -77.5(3) . . . . ?
C14 C15 C20 C22 160.4(2) . . . . ?
C14 C19 C23 C24 -141.7(3) . . . . ?
C14 C19 C23 C25 96.1(3) . . . . ?
C15 C14 C19 C18 3.1(4) . . . . ?
C15 C14 C19 C23 -173.4(2) . . . . ?
C15 C14 N1 C1 -84.0(3) . . . . ?
C15 C14 N1 C2 97.3(3) . . . . ?
C15 C16 C17 C18 0.3(4) . . . . ?
C16 C15 C20 C21 98.4(3) . . . . ?
C16 C15 C20 C22 -23.7(3) . . . . ?
C16 C17 C18 C19 -1.4(4) . . . . ?
C17 C18 C19 C14 -0.2(4) . . . . ?
C17 C18 C19 C23 176.3(2) . . . . ?
C18 C19 C23 C24 42.0(3) . . . . ?
C18 C19 C23 C25 -80.3(3) . . . . ?
C19 C14 C15 C16 -4.1(4) . . . . ?
C19 C14 C15 C20 172.0(2) . . . . ?
C19 C14 N1 C1 98.6(3) . . . . ?
C19 C14 N1 C2 -80.0(3) . . . . ?
C20 C15 C16 C17 -173.8(2) . . . . ?
C26 C27 C28 C29 1.0(4) . . . . ?
C26 C27 C32 C33 -135.7(3) . . . . ?
C26 C27 C32 C34 101.2(3) . . . . ?
C26 C31 C35 C36 142.8(3) . . . . ?
C26 C31 C35 C37 -93.0(3) . . . . ?
C27 C26 C31 C30 0.1(4) . . . . ?
C27 C26 C31 C35 177.0(2) . . . . ?
C27 C26 N2 C1 104.9(3) . . . . ?
C27 C26 N2 C3 -73.5(3) . . . . ?
C27 C28 C29 C30 -0.5(4) . . . . ?
C28 C27 C32 C33 45.6(3) . . . . ?
C28 C27 C32 C34 -77.5(3) . . . . ?
C28 C29 C30 C31 -0.4(4) . . . . ?
C29 C30 C31 C26 0.6(4) . . . . ?
C29 C30 C31 C35 -176.4(3) . . . . ?
C30 C31 C35 C36 -40.4(3) . . . . ?
C30 C31 C35 C37 83.8(3) . . . . ?
C31 C26 C27 C28 -0.9(4) . . . . ?
C31 C26 C27 C32 -179.6(2) . . . . ?
C31 C26 N2 C1 -79.8(3) . . . . ?
C31 C26 N2 C3 101.8(3) . . . . ?
C32 C27 C28 C29 179.9(3) . . . . ?
C38 C39 C40 C38 1.5(6) . . . 3_666 ?
C40 C38 C39 C40 -1.5(6) 3_666 . . . ?
Fe1 C1 N1 C2 167.08(17) . . . . ?
Fe1 C1 N1 C14 -11.7(3) . . . . ?
Fe1 C1 N2 C3 -166.52(18) . . . . ?
Fe1 C1 N2 C26 14.9(4) . . . . ?
Fe1 C4 C5 C6 66.59(17) . . . . ?
Fe1 C4 C5 C10 -120.9(2) . . . . ?
Fe1 C4 C8 C7 -67.47(18) . . . . ?
Fe1 C4 C8 C13 117.3(3) . . . . ?
Fe1 C5 C6 C7 62.89(18) . . . . ?
Fe1 C5 C6 C11 -116.0(3) . . . . ?
Fe1 C6 C7 C8 60.11(18) . . . . ?
Fe1 C6 C7 C12 -118.9(3) . . . . ?
Fe1 C7 C8 C4 64.08(17) . . . . ?
Fe1 C7 C8 C13 -120.5(3) . . . . ?
N1 C1 N2 C3 0.8(3) . . . . ?
N1 C1 N2 C26 -177.7(2) . . . . ?
N1 C2 C3 N2 0.0(3) . . . . ?
N1 C14 C15 C16 178.7(2) . . . . ?
N1 C14 C15 C20 -5.2(3) . . . . ?
N1 C14 C19 C18 -179.7(2) . . . . ?
N1 C14 C19 C23 3.8(4) . . . . ?
N2 C1 N1 C2 -0.8(3) . . . . ?
N2 C1 N1 C14 -179.6(2) . . . . ?
N2 C26 C27 C28 174.2(2) . . . . ?
N2 C26 C27 C32 -4.6(4) . . . . ?
N2 C26 C31 C30 -175.0(2) . . . . ?
N2 C26 C31 C35 1.9(4) . . . . ?
